data_1507557
loop_
_publ_author_name
'Murphy, Sean T.'
'Bencsik, Josef R.'
'Johnson, Carl R.'

_publ_section_title
;
 Enantioselective Synthesis of (&#x2212;)-LL-C10037\a from Benzoquinone
;
_journal_issue 9
_journal_name_full 'Organic Letters'
_journal_page_first 1483
_journal_paper_doi 10.1021/ol991038n
_journal_volume 1
_journal_year 1999
_chemical_formula_sum 'C6 H8 Br N3 O2'
_chemical_formula_weight 234.05
_chemical_melting_point 97.5(5)
_chemical_name_systematic
;rel-(1S,2R,3S,6R)-6-Azido-2-bromo-4-cyclohexene-1,3-diol 
 ?
;
_space_group_IT_number 14
_symmetry_cell_setting monoclinic
_symmetry_space_group_name_Hall '-P 2ybc'
_symmetry_space_group_name_H-M 'P 1 21/c 1'
_atom_sites_solution_hydrogens geom
_atom_sites_solution_primary direct
_atom_sites_solution_secondary difmap
_audit_creation_method SHELXL
_cell_angle_alpha 90.00
_cell_angle_beta 100.718(2)
_cell_angle_gamma 90.00
_cell_formula_units_Z 8
_cell_length_a 17.6335(11)
_cell_length_b 11.7727(8)
_cell_length_c 8.5975(5)
_cell_measurement_reflns_used 4382
_cell_measurement_temperature 295(2)
_cell_volume 1753.65(19)
_computing_cell_refinement 'Bruker SAINT'
_computing_data_collection 'Bruker SMART'
_computing_data_reduction 'Bruker SAINT'
_computing_molecular_graphics SHELXTL-Plus
_computing_publication_material SHELXL-93
_computing_structure_refinement 'SHELXL-93 (Sheldrick, 1993)'
_computing_structure_solution 'SHELXS-86 (Sheldrick, 1990)'
_diffrn_ambient_temperature 295(2)
_diffrn_measurement_device 'Bruker P4/CCD'
_diffrn_measurement_method 'SMART CCD'
_diffrn_radiation_monochromator graphite
_diffrn_radiation_source 'fine-focus sealed tube'
_diffrn_radiation_type MoK\a
_diffrn_radiation_wavelength 0.71073
_diffrn_reflns_av_R_equivalents 0.096
_diffrn_reflns_av_sigmaI/netI 0.1313
_diffrn_reflns_limit_h_max 21
_diffrn_reflns_limit_h_min -22
_diffrn_reflns_limit_k_max 14
_diffrn_reflns_limit_k_min 0
_diffrn_reflns_limit_l_max 11
_diffrn_reflns_limit_l_min 0
_diffrn_reflns_number 99388
_diffrn_reflns_theta_max 28.20
_diffrn_reflns_theta_min 1.18
_exptl_absorpt_coefficient_mu 4.652
_exptl_absorpt_correction_type multi-scan
_exptl_crystal_colour colorless
_exptl_crystal_density_diffrn 1.773
_exptl_crystal_description plate
_exptl_crystal_F_000 928
_exptl_crystal_size_max 0.40
_exptl_crystal_size_mid 0.40
_exptl_crystal_size_min 0.16
_refine_diff_density_max 1.608
_refine_diff_density_min -1.018
_refine_diff_density_rms 0.169
_refine_ls_extinction_coef 0.0004(3)
_refine_ls_extinction_method none
_refine_ls_goodness_of_fit_all 0.906
_refine_ls_goodness_of_fit_obs 1.149
_refine_ls_matrix_type full
_refine_ls_number_parameters 261
_refine_ls_number_reflns 3716
_refine_ls_number_restraints 0
_refine_ls_restrained_S_all 0.917
_refine_ls_restrained_S_obs 1.149
_refine_ls_R_factor_all 0.0988
_refine_ls_R_factor_obs 0.0553
_refine_ls_shift/esd_max 0.007
_refine_ls_shift/esd_mean 0.000
_refine_ls_structure_factor_coef Fsqd
_refine_ls_weighting_details 'w=1/[\s^2^(Fo^2^)+(0.0422P)^2^+0.0000P] where P=(Fo^2^+2Fc^2^)/3'
_refine_ls_weighting_scheme calc
_refine_ls_wR_factor_all 0.1252
_refine_ls_wR_factor_obs 0.1155
_reflns_number_observed 2120
_reflns_number_total 3718
_reflns_observed_criterion >2sigma(I)
_cod_data_source_file ol991038n.cif
_cod_data_source_block brnn
_cod_depositor_comments
;
The following automatic conversions were performed:

'_chemical_melting_point' value '97 - 98' was changed to '97.5(5)' -
the average value was taken and precision was
estimated.

'_exptl_absorpt_correction_type' value 'Multi-scan'
changed to 'multi-scan' according to
/home/saulius/struct/CIF-dictionaries/cif_core.dic dictionary named
'cif_core.dic' version 2.4.2 from 2011-04-26.

Automatic conversion script
Id: cif_fix_values 1715 2011-07-08 13:25:40Z adriana 

The following automatic conversions were performed:

'_refine_ls_weighting_scheme' value 'calc
w=1/[\s^2^(Fo^2^)+(0.0422P)^2^+0.0000P] where P=(Fo^2^+2Fc^2^)/3' was
changed to 'calc'. New tag '_refine_ls_weighting_details' was
created. The value of the new tag was set to
'w=1/[\s^2^(Fo^2^)+(0.0422P)^2^+0.0000P] where P=(Fo^2^+2Fc^2^)/3'.

Automatic conversion script
Id: cif_fix_values 3143 2015-03-26 13:38:13Z robertas 
;
_cod_original_cell_volume 1753.7(2)
_cod_original_sg_symbol_H-M P2(1)/c
_cod_database_code 1507557

loop_
_symmetry_equiv_pos_as_xyz
'x, y, z'
'-x, y+1/2, -z+1/2'
'-x, -y, -z'
'x, -y-1/2, z-1/2'

loop_
_atom_site_aniso_label
_atom_site_aniso_U_11
_atom_site_aniso_U_22
_atom_site_aniso_U_33
_atom_site_aniso_U_23
_atom_site_aniso_U_13
_atom_site_aniso_U_12
Br1 0.0612(5) 0.0386(4) 0.0224(3) 0.0010(3) 0.0049(3) -0.0008(3)
C1 0.042(4) 0.025(3) 0.023(3) 0.003(2) 0.014(3) 0.001(3)
C2 0.055(4) 0.025(3) 0.020(3) -0.001(2) 0.011(3) -0.001(3)
C3 0.054(5) 0.025(3) 0.033(4) -0.008(3) 0.019(3) 0.003(3)
C4 0.035(4) 0.038(4) 0.031(3) -0.004(3) 0.016(3) 0.006(3)
C5 0.037(4) 0.026(3) 0.033(4) 0.006(2) 0.021(3) 0.005(3)
C6 0.032(4) 0.024(3) 0.021(3) 0.001(2) 0.009(2) 0.002(3)
O1 0.058(3) 0.036(3) 0.031(3) 0.003(2) 0.007(2) -0.019(2)
N1 0.054(4) 0.049(3) 0.059(4) 0.031(3) 0.038(3) 0.018(3)
N2 0.083(5) 0.066(4) 0.126(6) 0.060(4) 0.077(5) 0.036(4)
N3 0.128(8) 0.155(8) 0.306(15) 0.184(10) 0.154(10) 0.085(7)
O2 0.057(3) 0.031(2) 0.035(2) 0.005(2) 0.025(2) 0.016(2)
Br2 0.0564(5) 0.0428(4) 0.0243(3) 0.0081(3) 0.0102(3) 0.0098(3)
C7 0.034(4) 0.038(3) 0.019(3) 0.009(3) 0.010(3) 0.007(3)
C8 0.047(4) 0.032(3) 0.026(3) 0.000(3) 0.012(3) 0.013(3)
C9 0.053(5) 0.029(3) 0.038(4) -0.003(3) 0.018(3) -0.005(3)
C10 0.038(4) 0.038(4) 0.036(4) 0.006(3) 0.013(3) -0.007(3)
C11 0.037(4) 0.034(3) 0.019(3) 0.007(2) 0.013(3) 0.008(3)
C12 0.033(4) 0.031(3) 0.023(3) 0.000(2) 0.009(3) 0.001(3)
O3 0.072(4) 0.054(3) 0.055(3) 0.019(2) 0.041(3) 0.032(3)
N4 0.057(4) 0.052(3) 0.020(3) 0.003(2) 0.022(2) 0.014(3)
N5 0.055(4) 0.047(3) 0.027(3) 0.000(2) 0.014(3) -0.001(3)
N6 0.110(6) 0.070(4) 0.048(4) -0.011(3) 0.033(4) 0.035(4)
O4 0.073(3) 0.033(2) 0.027(2) 0.006(2) 0.014(2) -0.012(2)

loop_
_atom_site_label
_atom_site_type_symbol
_atom_site_fract_x
_atom_site_fract_y
_atom_site_fract_z
_atom_site_U_iso_or_equiv
_atom_site_thermal_displace_type
_atom_site_occupancy
_atom_site_calc_flag
_atom_site_refinement_flags
Br1 Br 0.10321(4) 0.04124(5) 0.17727(7) 0.0411(2) Uani 1 d .
C1 C 0.1856(4) 0.0601(4) 0.3643(7) 0.0289(14) Uani 1 d .
C2 C 0.1689(4) 0.1651(5) 0.4580(7) 0.0327(14) Uani 1 d .
C3 C 0.1127(4) 0.1405(5) 0.5658(7) 0.0360(15) Uani 1 d .
C4 C 0.0918(3) 0.0377(5) 0.5996(7) 0.0335(14) Uani 1 d .
C5 C 0.1206(4) -0.0689(4) 0.5312(7) 0.0303(14) Uani 1 d .
C6 C 0.1927(3) -0.0464(4) 0.4652(7) 0.0251(13) Uani 1 d .
O1 O 0.2393(3) 0.2016(4) 0.5559(5) 0.0421(12) Uani 1 d .
N1 N 0.1405(3) -0.1581(4) 0.6562(6) 0.051(2) Uani 1 d .
N2 N 0.0844(4) -0.1990(5) 0.6969(9) 0.084(3) Uani 1 d .
N3 N 0.0370(5) -0.2444(8) 0.7439(15) 0.182(6) Uani 1 d .
O2 O 0.2125(3) -0.1391(3) 0.3750(4) 0.0387(11) Uani 1 d .
H02 H 0.2321(30) -0.1897(20) 0.4348(5) 0.046 Uiso 1 calc R
Br2 Br 0.38662(4) 0.40138(5) 0.71162(7) 0.0408(2) Uani 1 d .
C7 C 0.3125(4) 0.4983(5) 0.5696(6) 0.0298(13) Uani 1 d .
C8 C 0.3287(4) 0.6221(5) 0.6160(7) 0.0341(14) Uani 1 d .
C9 C 0.3864(4) 0.6757(5) 0.5293(7) 0.039(2) Uani 1 d .
C10 C 0.4156(4) 0.6260(5) 0.4186(7) 0.037(2) Uani 1 d .
C11 C 0.3938(3) 0.5068(5) 0.3623(6) 0.0288(13) Uani 1 d .
C12 C 0.3161(3) 0.4747(5) 0.3974(7) 0.0286(13) Uani 1 d .
O3 O 0.2581(3) 0.6841(4) 0.5741(6) 0.056(2) Uani 1 d .
N4 N 0.3891(3) 0.5012(5) 0.1862(5) 0.0409(13) Uani 1 d .
N5 N 0.4337(3) 0.4317(4) 0.1435(6) 0.0420(13) Uani 1 d .
N6 N 0.4719(4) 0.3719(5) 0.0913(7) 0.074(2) Uani 1 d .
O4 O 0.2970(3) 0.3586(3) 0.3618(5) 0.0437(11) Uani 1 d .
H04 H 0.3107(32) 0.3198(8) 0.4412(20) 0.052 Uiso 1 calc R
H1 H 0.2312(31) 0.0731(40) 0.3158(65) 0.030 Uiso 1 d .
H2 H 0.1520(25) 0.2325(39) 0.3780(57) 0.021 Uiso 1 d .
H3 H 0.0853(31) 0.2110(48) 0.6012(66) 0.044 Uiso 1 d .
H4 H 0.0544(35) 0.0306(48) 0.6719(77) 0.053 Uiso 1 d .
H5 H 0.0745(30) -0.0950(42) 0.4280(66) 0.035 Uiso 1 d .
H6 H 0.2321(35) -0.0372(48) 0.5384(79) 0.044 Uiso 1 d .
H01 H 0.2640(33) 0.2369(49) 0.5083(71) 0.034 Uiso 1 d .
H7 H 0.2602(26) 0.4744(34) 0.5878(49) 0.005 Uiso 1 d .
H8 H 0.3515(35) 0.6315(53) 0.7387(85) 0.066 Uiso 1 d .
H9 H 0.4024(28) 0.7530(44) 0.5596(62) 0.036 Uiso 1 d .
H10 H 0.4557(32) 0.6662(44) 0.3905(64) 0.036 Uiso 1 d .
H11 H 0.4343(31) 0.4527(42) 0.4082(66) 0.031 Uiso 1 d .
H12 H 0.2779(34) 0.5267(49) 0.3355(76) 0.050 Uiso 1 d .
H03 H 0.2312(42) 0.6683(62) 0.6171(82) 0.051 Uiso 1 d .

loop_
_atom_type_symbol
_atom_type_description
_atom_type_scat_dispersion_real
_atom_type_scat_dispersion_imag
_atom_type_scat_source
C C 0.0033 0.0016 'International Tables Vol C Tables 4.2.6.8 and 6.1.1.4'
H H 0.0000 0.0000 'International Tables Vol C Tables 4.2.6.8 and 6.1.1.4'
N N 0.0061 0.0033 'International Tables Vol C Tables 4.2.6.8 and 6.1.1.4'
O O 0.0106 0.0060 'International Tables Vol C Tables 4.2.6.8 and 6.1.1.4'
Br Br -0.2901 2.4595 'International Tables Vol C Tables 4.2.6.8 and 6.1.1.4'

loop_
_geom_angle_atom_site_label_1
_geom_angle_atom_site_label_2
_geom_angle_atom_site_label_3
_geom_angle
C6 C1 C2 111.7(4)
C6 C1 Br1 110.1(4)
C2 C1 Br1 109.6(4)
O1 C2 C3 107.1(5)
O1 C2 C1 108.7(5)
C3 C2 C1 112.4(5)
C4 C3 C2 123.9(5)
C3 C4 C5 123.4(5)
N1 C5 C6 107.0(5)
N1 C5 C4 110.7(5)
C6 C5 C4 111.6(5)
O2 C6 C5 112.4(4)
O2 C6 C1 109.0(4)
C5 C6 C1 112.0(5)
N2 N1 C5 113.2(6)
N3 N2 N1 173.1(8)
C12 C7 C8 113.0(5)
C12 C7 Br2 110.7(4)
C8 C7 Br2 108.7(4)
O3 C8 C9 107.3(5)
O3 C8 C7 108.1(5)
C9 C8 C7 112.4(5)
C10 C9 C8 124.6(6)
C9 C10 C11 122.7(6)
N4 C11 C12 108.1(5)
N4 C11 C10 109.0(4)
C12 C11 C10 110.9(4)
O4 C12 C11 112.6(4)
O4 C12 C7 109.5(4)
C11 C12 C7 110.8(5)
N5 N4 C11 114.1(5)
N6 N5 N4 173.8(6)

loop_
_geom_bond_atom_site_label_1
_geom_bond_atom_site_label_2
_geom_bond_distance
Br1 C1 1.969(6)
C1 C6 1.517(7)
C1 C2 1.534(7)
C2 O1 1.430(7)
C2 C3 1.506(8)
C3 C4 1.313(8)
C4 C5 1.512(7)
C5 N1 1.497(7)
C5 C6 1.508(8)
C6 O2 1.419(6)
N1 N2 1.209(8)
N2 N3 1.128(9)
Br2 C7 1.977(5)
C7 C12 1.519(7)
C7 C8 1.523(8)
C8 O3 1.430(8)
C8 C9 1.508(8)
C9 C10 1.303(8)
C10 C11 1.511(8)
C11 N4 1.502(7)
C11 C12 1.504(8)
C12 O4 1.427(6)
N4 N5 1.237(7)
N5 N6 1.124(7)

loop_
_geom_torsion_atom_site_label_1
_geom_torsion_atom_site_label_2
_geom_torsion_atom_site_label_3
_geom_torsion_atom_site_label_4
_geom_torsion
C6 C1 C2 O1 78.4(6)
Br1 C1 C2 O1 -159.3(3)
C6 C1 C2 C3 -40.0(7)
Br1 C1 C2 C3 82.3(5)
O1 C2 C3 C4 -106.9(7)
C1 C2 C3 C4 12.4(9)
C2 C3 C4 C5 -1.4(10)
C3 C4 C5 N1 137.3(6)
C3 C4 C5 C6 18.2(9)
N1 C5 C6 O2 69.7(6)
C4 C5 C6 O2 -169.1(5)
N1 C5 C6 C1 -167.2(5)
C4 C5 C6 C1 -46.0(7)
C2 C1 C6 O2 -176.7(5)
Br1 C1 C6 O2 61.4(5)
C2 C1 C6 C5 58.3(7)
Br1 C1 C6 C5 -63.6(5)
C6 C5 N1 N2 -166.7(6)
C4 C5 N1 N2 71.5(8)
C5 N1 N2 N3 175.1(86)
C12 C7 C8 O3 84.6(6)
Br2 C7 C8 O3 -152.1(4)
C12 C7 C8 C9 -33.6(7)
Br2 C7 C8 C9 89.7(5)
O3 C8 C9 C10 -114.0(7)
C7 C8 C9 C10 4.7(9)
C8 C9 C10 C11 0.6(11)
C9 C10 C11 N4 141.8(6)
C9 C10 C11 C12 22.9(9)
N4 C11 C12 O4 66.9(6)
C10 C11 C12 O4 -173.7(4)
N4 C11 C12 C7 -170.1(5)
C10 C11 C12 C7 -50.7(6)
C8 C7 C12 O4 -177.4(5)
Br2 C7 C12 O4 60.4(6)
C8 C7 C12 C11 57.8(6)
Br2 C7 C12 C11 -64.4(5)
C12 C11 N4 N5 -119.0(6)
C10 C11 N4 N5 120.5(6)
C11 N4 N5 N6 -176.8(65)
